data_1562214
loop_
_publ_author_name
'Zhang, Yingjie'
'Bhadbhade, Mohan'
'Scales, Nicholas'
'Karatchevtseva, Inna'
'Price, Jason R.'
'Lu, Kim'
'Lumpkin, Gregory R.'

_publ_section_title
;
 Dysprosium complexes with mono-/di-carboxylate ligands---From simple
 dimers to 2D and 3D frameworks
;
_journal_name_full 'Journal of Solid State Chemistry'
_journal_page_first 1
_journal_page_last 8
_journal_paper_doi 10.1016/j.jssc.2014.07.007
_journal_volume 219
_journal_year 2014
_chemical_formula_sum 'C8.5 H16 Dy O8'
_chemical_formula_weight 408.71
_space_group_crystal_system monoclinic
_space_group_IT_number 14
_space_group_name_Hall '-P 2ybc'
_space_group_name_H-M_alt 'P 1 21/c 1'
_atom_sites_solution_hydrogens mixed
_audit_creation_method SHELXL-2013
_cell_angle_alpha 90
_cell_angle_beta 100.55(3)
_cell_angle_gamma 90
_cell_formula_units_Z 4
_cell_length_a 14.148(3)
_cell_length_b 14.069(3)
_cell_length_c 8.9670(18)
_cell_measurement_reflns_used 9980
_cell_measurement_temperature 100(2)
_cell_measurement_theta_max 22.5
_cell_measurement_theta_min 2.5
_cell_volume 1754.7(7)
_computing_cell_refinement 'XDS (Kabsch, 1993)'
_computing_data_collection 'BLU-ICE (McPhillips et al., 2002)'
_computing_data_reduction 'XDS (Kabsch, 1993)'
_computing_structure_refinement 'SHELXL-2013 (Sheldrick, 2013)'
_computing_structure_solution
;
SHELXS97 (Sheldrick, 2008) and OLEX-2 (Dolomanov <i>et al</i>., 2009)
;
_diffrn_ambient_temperature 100(2)
_diffrn_detector_type 'ADSC Quantum 210r'
_diffrn_measured_fraction_theta_full 0.937
_diffrn_measured_fraction_theta_max 0.935
_diffrn_measurement_device_type '3-BM1 Australian Synchrotron'
_diffrn_measurement_method 'Phi Scan'
_diffrn_radiation_monochromator Si<111>
_diffrn_radiation_type Synchrotron
_diffrn_radiation_wavelength 0.71080
_diffrn_reflns_av_R_equivalents 0.0368
_diffrn_reflns_av_unetI/netI 0.0206
_diffrn_reflns_Laue_measured_fraction_full 0.937
_diffrn_reflns_Laue_measured_fraction_max 0.935
_diffrn_reflns_limit_h_max 17
_diffrn_reflns_limit_h_min -17
_diffrn_reflns_limit_k_max 16
_diffrn_reflns_limit_k_min -16
_diffrn_reflns_limit_l_max 11
_diffrn_reflns_limit_l_min -11
_diffrn_reflns_number 24059
_diffrn_reflns_point_group_measured_fraction_full 0.937
_diffrn_reflns_point_group_measured_fraction_max 0.935
_diffrn_reflns_theta_full 25.244
_diffrn_reflns_theta_max 26.372
_diffrn_reflns_theta_min 2.059
_diffrn_source 'Synchrotron BM'
_diffrn_standards_decay_% 0
_diffrn_standards_interval_count 0
_diffrn_standards_interval_time 0
_diffrn_standards_number 0
_exptl_absorpt_coefficient_mu 4.278
_exptl_absorpt_correction_type none
_exptl_crystal_colour colorless
_exptl_crystal_density_diffrn 1.547
_exptl_crystal_description 'thin plates'
_exptl_crystal_F_000 788
_exptl_crystal_size_max 0.015
_exptl_crystal_size_mid 0.010
_exptl_crystal_size_min 0.010
_refine_diff_density_max 1.295
_refine_diff_density_min -0.726
_refine_diff_density_rms 0.146
_refine_ls_extinction_coef 0.0051(7)
_refine_ls_extinction_expression Fc^*^=kFc[1+0.001xFc^2^\l^3^/sin(2\q)]^-1/4^
_refine_ls_extinction_method SHELXL
_refine_ls_goodness_of_fit_ref 1.033
_refine_ls_hydrogen_treatment mixed
_refine_ls_matrix_type full
_refine_ls_number_parameters 185
_refine_ls_number_reflns 3347
_refine_ls_number_restraints 6
_refine_ls_restrained_S_all 1.034
_refine_ls_R_factor_all 0.0412
_refine_ls_R_factor_gt 0.0374
_refine_ls_shift/su_max 0.001
_refine_ls_shift/su_mean 0.000
_refine_ls_structure_factor_coef Fsqd
_refine_ls_weighting_details 'w=1/[\s^2^(Fo^2^)+(0.0690P)^2^+6.1066P] where P=(Fo^2^+2Fc^2^)/3'
_refine_ls_weighting_scheme calc
_refine_ls_wR_factor_gt 0.1087
_refine_ls_wR_factor_ref 0.1118
_reflns_Friedel_coverage 0.000
_reflns_Friedel_fraction_full .
_reflns_Friedel_fraction_max .
_reflns_number_gt 2979
_reflns_number_total 3347
_reflns_threshold_expression 'I > 2\s(I)'
_cod_data_source_file mmc5.cif
_cod_data_source_block P21byc
_cod_original_cell_volume 1754.7(6)
_cod_original_sg_symbol_H-M 'P 21/c'
_cod_original_formula_sum 'C8.50 H16 Dy O8'
_cod_database_code 1562214
_shelx_space_group_comment
;
The symmetry employed for this shelxl refinement is uniquely defined
by the following loop, which should always be used as a source of
symmetry information in preference to the above space-group names.
They are only intended as comments.
;
_shelx_estimated_absorpt_t_min 0.939
_shelx_estimated_absorpt_t_max 0.958
_shelxl_version_number 2013-4

loop_
_space_group_symop_operation_xyz
'x, y, z'
'-x, y+1/2, -z+1/2'
'-x, -y, -z'
'x, -y-1/2, z-1/2'

loop_
_atom_site_label
_atom_site_type_symbol
_atom_site_fract_x
_atom_site_fract_y
_atom_site_fract_z
_atom_site_U_iso_or_equiv
_atom_site_adp_type
_atom_site_occupancy
_atom_site_site_symmetry_order
_atom_site_calc_flag
_atom_site_refinement_flags_posn
_atom_site_refinement_flags_adp
_atom_site_refinement_flags_occupancy
_atom_site_disorder_assembly
_atom_site_disorder_group
Dy1 Dy 0.40302(2) 0.11090(2) 0.97772(3) 0.03618(16) Uani 1 1 d . . . . .
O1A O 0.3358(3) -0.0184(3) 1.1124(5) 0.0463(10) Uani 1 1 d . . . . .
O2A O 0.3205(4) 0.1250(3) 1.1995(5) 0.0479(11) Uani 1 1 d . . . . .
C1A C 0.3025(6) 0.0370(5) 1.1992(7) 0.0507(16) Uani 1 1 d . . . . .
C2A C 0.2303(10) -0.0008(8) 1.2957(11) 0.101(4) Uani 1 1 d . . . . .
H2AA H 0.2544 -0.0601 1.3432 0.122 Uiso 1 1 calc R U . . .
H2AB H 0.2260 0.0445 1.3757 0.122 Uiso 1 1 calc R U . . .
C3A C 0.132(2) -0.017(2) 1.205(3) 0.056(6) Uiso 0.25 1 d . . P . .
H3AA H 0.1345 -0.0725 1.1413 0.067 Uiso 0.25 1 calc R U P . .
H3AB H 0.1155 0.0369 1.1374 0.067 Uiso 0.25 1 calc R U P . .
C4A C 0.049(3) -0.032(4) 1.291(5) 0.095(12) Uiso 0.25 1 d . . P . .
H4AA H -0.0109 -0.0362 1.2206 0.142 Uiso 0.25 1 calc R U P . .
H4AB H 0.0461 0.0210 1.3583 0.142 Uiso 0.25 1 calc R U P . .
H4AC H 0.0591 -0.0894 1.3495 0.142 Uiso 0.25 1 calc R U P . .
O1B O 0.3282(3) 0.1386(3) 0.7116(4) 0.0373(8) Uani 1 1 d . . . . .
O2B O 0.2304(4) 0.1113(3) 0.8692(5) 0.0540(12) Uani 1 1 d . . . . .
C1B C 0.2438(5) 0.1384(5) 0.7419(7) 0.0446(14) Uani 1 1 d . . . . .
C2B C 0.1622(6) 0.1768(8) 0.6243(8) 0.064(2) Uani 1 1 d . . . . .
H2BA H 0.1246 0.1235 0.5770 0.077 Uiso 0.25 1 calc R U P A 1
H2BB H 0.1894 0.2088 0.5461 0.077 Uiso 0.25 1 calc R U P A 1
H2BC H 0.162(13) 0.270(14) 0.61(2) 0.077 Uiso 0.5 1 d . U P B 2
H2BD H 0.164(16) 0.119(13) 0.55(2) 0.077 Uiso 0.5 1 d . U P C 2
C3B C 0.0893(19) 0.251(2) 0.689(3) 0.051(6) Uiso 0.25 1 d . . P D 1
H3BA H 0.1046 0.3177 0.6762 0.062 Uiso 0.25 1 calc R U P D 1
H3BB H 0.0823 0.2386 0.7930 0.062 Uiso 0.25 1 calc R U P D 1
C4B C -0.014(3) 0.206(3) 0.542(4) 0.069(8) Uiso 0.25 1 d . . P D 1
H4BA H 0.0075 0.1934 0.4492 0.103 Uiso 0.25 1 calc R U P D 1
H4BB H -0.0645 0.2528 0.5253 0.103 Uiso 0.25 1 calc R U P D 1
H4BC H -0.0390 0.1482 0.5784 0.103 Uiso 0.25 1 calc R U P D 1
C3B' C 0.0672(12) 0.1672(13) 0.6683(19) 0.064(4) Uiso 0.5 1 d . . P D 2
H3BC H 0.0425 0.1045 0.6438 0.096 Uiso 0.5 1 calc R U P D 2
H3BD H 0.0238 0.2133 0.6143 0.096 Uiso 0.5 1 calc R U P D 2
H3BE H 0.0734 0.1778 0.7754 0.096 Uiso 0.5 1 calc R U P D 2
O1C O 0.4467(3) -0.0350(3) 0.8684(4) 0.0376(8) Uani 1 1 d . . . . .
O2C O 0.4782(4) -0.1789(3) 0.8057(5) 0.0509(11) Uani 1 1 d . . . . .
C1C C 0.4247(6) -0.1081(4) 0.7898(8) 0.0512(17) Uani 1 1 d . . . . .
C2C C 0.3434(12) -0.1015(12) 0.649(2) 0.057(4) Uiso 0.5 1 d D . P E 1
H2CA H 0.3416 -0.0388 0.6040 0.069 Uiso 0.5 1 calc R U P E 1
H2CB H 0.3521 -0.1485 0.5740 0.069 Uiso 0.5 1 calc R U P E 1
C3C C 0.2582(19) -0.1195(18) 0.706(4) 0.060(8) Uiso 0.25 1 d D . P E 1
H3C1 H 0.2578 -0.0789 0.7938 0.072 Uiso 0.25 1 calc R U P E 1
H3C2 H 0.2036 -0.1016 0.6295 0.072 Uiso 0.25 1 calc R U P E 1
C4C C 0.2458(19) -0.2131(19) 0.749(3) 0.045(6) Uiso 0.25 1 d D . P E 1
H4CA H 0.2931 -0.2526 0.7153 0.068 Uiso 0.25 1 calc R U P E 1
H4CB H 0.1827 -0.2344 0.7033 0.068 Uiso 0.25 1 calc R U P E 1
H4CC H 0.2531 -0.2168 0.8573 0.068 Uiso 0.25 1 calc R U P E 1
C2C' C 0.3188(14) -0.1163(13) 0.702(2) 0.067(5) Uiso 0.5 1 d D . P E 2
H2C1 H 0.3000 -0.0548 0.6573 0.081 Uiso 0.5 1 calc R U P E 2
H2C2 H 0.3181 -0.1609 0.6194 0.081 Uiso 0.5 1 calc R U P E 2
C3C' C 0.2488(18) -0.145(2) 0.784(3) 0.050(6) Uiso 0.25 1 d D . P E 2
H31 H 0.2567 -0.1142 0.8826 0.060 Uiso 0.25 1 calc R U P E 2
H32 H 0.1842 -0.1342 0.7287 0.060 Uiso 0.25 1 calc R U P E 2
C4C' C 0.272(5) -0.240(3) 0.796(8) 0.13(2) Uiso 0.25 1 d D . P E 2
H4C1 H 0.2368 -0.2734 0.7098 0.188 Uiso 0.25 1 calc R U P E 2
H4C2 H 0.2547 -0.2654 0.8871 0.188 Uiso 0.25 1 calc R U P E 2
H4C3 H 0.3394 -0.2480 0.7996 0.188 Uiso 0.25 1 calc R U P E 2
O1W O 0.3725(4) 0.2775(3) 0.9663(4) 0.0423(9) Uani 1 1 d . . . . .
H1WA H 0.3383 0.2924 1.0316 0.063 Uiso 1 1 d R U . . .
H1WB H 0.3426 0.2920 0.8780 0.063 Uiso 1 1 d R U . . .
O2W O 0.5356(3) 0.1618(3) 0.8636(5) 0.0483(10) Uani 1 1 d . . . . .
H2WA H 0.5159 0.2019 0.7940 0.072 Uiso 1 1 d R U . . .
H2WB H 0.5595 0.1140 0.8259 0.072 Uiso 1 1 d R U . . .

loop_
_atom_site_aniso_label
_atom_site_aniso_U_11
_atom_site_aniso_U_22
_atom_site_aniso_U_33
_atom_site_aniso_U_23
_atom_site_aniso_U_13
_atom_site_aniso_U_12
Dy1 0.0620(2) 0.0230(2) 0.02407(19) 0.00115(8) 0.00936(12) 0.00072(10)
O1A 0.070(3) 0.028(2) 0.044(2) 0.0028(17) 0.018(2) -0.0003(18)
O2A 0.085(3) 0.033(3) 0.029(2) -0.0037(16) 0.018(2) -0.012(2)
C1A 0.086(5) 0.035(4) 0.034(3) 0.005(2) 0.017(3) -0.010(3)
C2A 0.182(12) 0.068(7) 0.076(6) -0.011(5) 0.082(7) -0.040(7)
O1B 0.062(2) 0.026(2) 0.0251(17) 0.0012(14) 0.0100(16) 0.0046(17)
O2B 0.061(3) 0.067(4) 0.035(2) 0.0072(19) 0.012(2) -0.002(2)
C1B 0.063(4) 0.041(4) 0.030(3) 0.000(2) 0.009(3) -0.001(3)
C2B 0.061(4) 0.094(7) 0.036(3) 0.001(4) 0.004(3) 0.010(4)
O1C 0.062(2) 0.026(2) 0.0241(17) -0.0014(14) 0.0043(16) -0.0003(16)
O2C 0.081(3) 0.021(2) 0.046(2) -0.0104(17) 0.000(2) 0.0042(19)
C1C 0.075(5) 0.031(4) 0.042(3) -0.006(2) -0.004(3) 0.003(3)
O1W 0.082(3) 0.023(2) 0.0239(17) 0.0012(14) 0.0132(17) 0.0100(19)
O2W 0.068(3) 0.029(2) 0.052(2) 0.0155(18) 0.020(2) 0.0068(19)

loop_
_atom_type_symbol
_atom_type_description
_atom_type_scat_dispersion_real
_atom_type_scat_dispersion_imag
_atom_type_scat_source
C C 0.0033 0.0016 'International Tables Vol C Tables 4.2.6.8 and 6.1.1.4'
H H 0.0000 0.0000 'International Tables Vol C Tables 4.2.6.8 and 6.1.1.4'
O O 0.0106 0.0060 'International Tables Vol C Tables 4.2.6.8 and 6.1.1.4'
Dy Dy -0.1892 4.4098 'International Tables Vol C Tables 4.2.6.8 and 6.1.1.4'

loop_
_geom_angle_atom_site_label_1
_geom_angle_atom_site_label_2
_geom_angle_atom_site_label_3
_geom_angle
_geom_angle_site_symmetry_1
_geom_angle_site_symmetry_3
O1W Dy1 O1C 151.73(12) . .
O1W Dy1 O2W 80.67(15) . .
O1C Dy1 O2W 78.57(15) . .
O1W Dy1 O1B 76.11(13) . .
O1C Dy1 O1B 80.59(13) . .
O2W Dy1 O1B 76.75(15) . .
O1W Dy1 O2B 79.74(16) . .
O1C Dy1 O2B 98.71(15) . .
O2W Dy1 O2B 128.83(15) . .
O1B Dy1 O2B 52.78(15) . .
O1W Dy1 O1A 131.55(14) . .
O1C Dy1 O1A 73.80(14) . .
O2W Dy1 O1A 145.90(15) . .
O1B Dy1 O1A 117.11(15) . .
O2B Dy1 O1A 75.61(15) . .
O1W Dy1 O2A 81.29(14) . .
O1C Dy1 O2A 125.90(13) . .
O2W Dy1 O2A 146.30(16) . .
O1B Dy1 O2A 125.52(16) . .
O2B Dy1 O2A 74.89(17) . .
O1A Dy1 O2A 52.36(14) . .
O1W Dy1 O2C 75.45(15) . 3_657
O1C Dy1 O2C 117.05(14) . 3_657
O2W Dy1 O2C 75.64(17) . 3_657
O1B Dy1 O2C 142.95(15) . 3_657
O2B Dy1 O2C 141.31(16) . 3_657
O1A Dy1 O2C 99.53(15) . 3_657
O2A Dy1 O2C 72.39(17) . 3_657
O1W Dy1 O1C 124.23(14) . 3_657
O1C Dy1 O1C 67.12(14) . 3_657
O2W Dy1 O1C 73.53(14) . 3_657
O1B Dy1 O1C 139.51(13) . 3_657
O2B Dy1 O1C 152.31(14) . 3_657
O1A Dy1 O1C 77.52(14) . 3_657
O2A Dy1 O1C 93.87(15) . 3_657
O2C Dy1 O1C 50.78(14) 3_657 3_657
O1W Dy1 C1B 73.70(18) . .
O1C Dy1 C1B 92.34(17) . .
O2W Dy1 C1B 102.61(17) . .
O1B Dy1 C1B 26.77(16) . .
O2B Dy1 C1B 26.29(17) . .
O1A Dy1 C1B 98.14(18) . .
O2A Dy1 C1B 99.29(18) . .
O2C Dy1 C1B 148.95(17) 3_657 .
O1C Dy1 C1B 159.45(16) 3_657 .
O1W Dy1 C1A 106.27(17) . .
O1C Dy1 C1A 99.87(17) . .
O2W Dy1 C1A 159.26(19) . .
O1B Dy1 C1A 123.67(18) . .
O2B Dy1 C1A 71.91(19) . .
O1A Dy1 C1A 26.08(17) . .
O2A Dy1 C1A 26.37(16) . .
O2C Dy1 C1A 87.06(18) 3_657 .
O1C Dy1 C1A 86.73(18) 3_657 .
C1B Dy1 C1A 98.1(2) . .
O1W Dy1 C1C 99.54(16) . 3_657
O1C Dy1 C1C 92.10(16) . 3_657
O2W Dy1 C1C 72.0(2) . 3_657
O1B Dy1 C1C 148.8(2) . 3_657
O2B Dy1 C1C 158.0(2) . 3_657
O1A Dy1 C1C 89.23(19) . 3_657
O2A Dy1 C1C 83.2(2) . 3_657
O2C Dy1 C1C 25.25(16) 3_657 3_657
O1C Dy1 C1C 25.56(15) 3_657 3_657
C1B Dy1 C1C 172.2(2) . 3_657
C1A Dy1 C1C 87.4(2) . 3_657
C1A O1A Dy1 93.9(4) . .
C1A O2A Dy1 92.6(4) . .
O1A C1A O2A 120.8(6) . .
O1A C1A C2A 119.7(7) . .
O2A C1A C2A 119.2(7) . .
O1A C1A Dy1 60.0(3) . .
O2A C1A Dy1 61.1(3) . .
C2A C1A Dy1 168.9(7) . .
C3A C2A C1A 113.1(13) . .
C3A C2A H2AA 109.0 . .
C1A C2A H2AA 109.0 . .
C3A C2A H2AB 109.0 . .
C1A C2A H2AB 109.0 . .
H2AA C2A H2AB 107.8 . .
C2A C3A C4A 118(3) . .
C2A C3A H3AA 107.9 . .
C4A C3A H3AA 107.9 . .
C2A C3A H3AB 107.9 . .
C4A C3A H3AB 107.9 . .
H3AA C3A H3AB 107.2 . .
C3A C4A H4AA 109.5 . .
C3A C4A H4AB 109.5 . .
H4AA C4A H4AB 109.5 . .
C3A C4A H4AC 109.5 . .
H4AA C4A H4AC 109.5 . .
H4AB C4A H4AC 109.5 . .
C1B O1B Dy1 92.7(3) . .
C1B O2B Dy1 93.2(4) . .
O2B C1B O1B 120.1(6) . .
O2B C1B C2B 121.4(6) . .
O1B C1B C2B 118.5(6) . .
O2B C1B Dy1 60.5(4) . .
O1B C1B Dy1 60.6(3) . .
C2B C1B Dy1 166.9(6) . .
C3B' C2B C1B 113.4(9) . .
C1B C2B C3B 115.3(11) . .
C1B C2B H2BA 108.5 . .
C3B C2B H2BA 108.5 . .
C1B C2B H2BB 108.5 . .
C3B C2B H2BB 108.5 . .
H2BA C2B H2BB 107.5 . .
C3B' C2B H2BC 97(8) . .
C1B C2B H2BC 114(8) . .
C3B' C2B H2BD 103(10) . .
C1B C2B H2BD 93(10) . .
H2BC C2B H2BD 136(10) . .
C2B C3B C4B 89.7(17) . .
C2B C3B H3BA 113.7 . .
C4B C3B H3BA 113.7 . .
C2B C3B H3BB 113.7 . .
C4B C3B H3BB 113.7 . .
H3BA C3B H3BB 110.9 . .
C3B C4B H4BA 109.5 . .
C3B C4B H4BB 109.5 . .
H4BA C4B H4BB 109.5 . .
C3B C4B H4BC 109.5 . .
H4BA C4B H4BC 109.5 . .
H4BB C4B H4BC 109.5 . .
C2B C3B' H3BC 109.5 . .
C2B C3B' H3BD 109.5 . .
H3BC C3B' H3BD 109.5 . .
C2B C3B' H3BE 109.5 . .
H3BC C3B' H3BE 109.5 . .
H3BD C3B' H3BE 109.5 . .
C1C O1C Dy1 150.9(5) . .
C1C O1C Dy1 93.3(4) . 3_657
Dy1 O1C Dy1 112.88(14) . 3_657
C1C O2C Dy1 95.2(4) . 3_657
O2C C1C O1C 120.7(7) . .
O2C C1C C2C 119.3(8) . .
O1C C1C C2C 118.7(8) . .
O2C C1C C2C' 120.4(8) . .
O1C C1C C2C' 117.4(9) . .
O2C C1C Dy1 59.6(4) . 3_657
O1C C1C Dy1 61.2(3) . 3_657
C2C C1C Dy1 171.2(9) . 3_657
C2C' C1C Dy1 164.0(9) . 3_657
C3C C2C C1C 104.6(19) . .
C3C C2C H2CA 110.8 . .
C1C C2C H2CA 110.8 . .
C3C C2C H2CB 110.8 . .
C1C C2C H2CB 110.8 . .
H2CA C2C H2CB 108.9 . .
C4C C3C C2C 115(2) . .
C4C C3C H3C1 108.5 . .
C2C C3C H3C1 108.5 . .
C4C C3C H3C2 108.5 . .
C2C C3C H3C2 108.5 . .
H3C1 C3C H3C2 107.5 . .
C3C C4C H4CA 109.5 . .
C3C C4C H4CB 109.5 . .
H4CA C4C H4CB 109.5 . .
C3C C4C H4CC 109.5 . .
H4CA C4C H4CC 109.5 . .
H4CB C4C H4CC 109.5 . .
C3C' C2C' C1C 117.6(18) . .
C3C' C2C' H2C1 107.9 . .
C1C C2C' H2C1 107.9 . .
C3C' C2C' H2C2 107.9 . .
C1C C2C' H2C2 107.9 . .
H2C1 C2C' H2C2 107.2 . .
C4C' C3C' C2C' 98(3) . .
C4C' C3C' H31 112.1 . .
C2C' C3C' H31 112.1 . .
C4C' C3C' H32 112.1 . .
C2C' C3C' H32 112.1 . .
H31 C3C' H32 109.8 . .
C3C' C4C' H4C1 109.5 . .
C3C' C4C' H4C2 109.5 . .
H4C1 C4C' H4C2 109.5 . .
C3C' C4C' H4C3 109.5 . .
H4C1 C4C' H4C3 109.5 . .
H4C2 C4C' H4C3 109.5 . .
Dy1 O1W H1WA 109.5 . .
Dy1 O1W H1WB 109.4 . .
H1WA O1W H1WB 109.4 . .
Dy1 O2W H2WA 109.5 . .
Dy1 O2W H2WB 109.4 . .
H2WA O2W H2WB 109.5 . .

loop_
_geom_bond_atom_site_label_1
_geom_bond_atom_site_label_2
_geom_bond_distance
_geom_bond_site_symmetry_2
Dy1 O1W 2.381(4) .
Dy1 O1C 2.403(4) .
Dy1 O2W 2.404(4) .
Dy1 O1B 2.458(4) .
Dy1 O2B 2.458(5) .
Dy1 O1A 2.469(4) .
Dy1 O2A 2.491(4) .
Dy1 O2C 2.514(4) 3_657
Dy1 O1C 2.548(4) 3_657
Dy1 C1B 2.820(7) .
Dy1 C1A 2.843(6) .
Dy1 C1C 2.903(7) 3_657
O1A C1A 1.253(8) .
O2A C1A 1.264(8) .
C1A C2A 1.549(11) .
C2A C3A 1.50(3) .
C2A H2AA 0.9700 .
C2A H2AB 0.9700 .
C3A C4A 1.54(5) .
C3A H3AA 0.9700 .
C3A H3AB 0.9700 .
C4A H4AA 0.9600 .
C4A H4AB 0.9600 .
C4A H4AC 0.9600 .
O1B C1B 1.271(8) .
O2B C1B 1.251(8) .
C1B C2B 1.513(10) .
C2B C3B' 1.475(18) .
C2B C3B 1.65(3) .
C2B H2BA 0.9700 .
C2B H2BB 0.9700 .
C2B H2BC 1.3(2) .
C2B H2BD 1.0(2) .
C3B C4B 1.90(4) .
C3B H3BA 0.9700 .
C3B H3BB 0.9700 .
C4B H4BA 0.9600 .
C4B H4BB 0.9600 .
C4B H4BC 0.9600 .
C3B' H3BC 0.9600 .
C3B' H3BD 0.9600 .
C3B' H3BE 0.9600 .
O1C C1C 1.255(7) .
O1C Dy1 2.548(4) 3_657
O2C C1C 1.243(8) .
O2C Dy1 2.514(4) 3_657
C1C C2C 1.544(18) .
C1C C2C' 1.56(2) .
C1C Dy1 2.903(7) 3_657
C2C C3C 1.42(2) .
C2C H2CA 0.9700 .
C2C H2CB 0.9700 .
C3C C4C 1.39(2) .
C3C H3C1 0.9700 .
C3C H3C2 0.9700 .
C4C H4CA 0.9600 .
C4C H4CB 0.9600 .
C4C H4CC 0.9600 .
C2C' C3C' 1.40(2) .
C2C' H2C1 0.9700 .
C2C' H2C2 0.9700 .
C3C' C4C' 1.38(2) .
C3C' H31 0.9700 .
C3C' H32 0.9700 .
C4C' H4C1 0.9600 .
C4C' H4C2 0.9600 .
C4C' H4C3 0.9600 .
O1W H1WA 0.8515 .
O1W H1WB 0.8516 .
O2W H2WA 0.8500 .
O2W H2WB 0.8500 .

loop_
_geom_torsion_atom_site_label_1
_geom_torsion_atom_site_label_2
_geom_torsion_atom_site_label_3
_geom_torsion_atom_site_label_4
_geom_torsion
_geom_torsion_site_symmetry_1
_geom_torsion_site_symmetry_2
_geom_torsion_site_symmetry_3
_geom_torsion_site_symmetry_4
Dy1 O1A C1A O2A -6.6(7) . . . .
Dy1 O1A C1A C2A 167.2(8) . . . .
Dy1 O2A C1A O1A 6.6(7) . . . .
Dy1 O2A C1A C2A -167.3(8) . . . .
O1A C1A C2A C3A -74.8(18) . . . .
O2A C1A C2A C3A 99.1(16) . . . .
Dy1 C1A C2A C3A 11(4) . . . .
C1A C2A C3A C4A -166(3) . . . .
Dy1 O2B C1B O1B 11.4(7) . . . .
Dy1 O2B C1B C2B -165.0(7) . . . .
Dy1 O1B C1B O2B -11.4(7) . . . .
Dy1 O1B C1B C2B 165.1(6) . . . .
O2B C1B C2B C3B' -7.2(13) . . . .
O1B C1B C2B C3B' 176.4(10) . . . .
Dy1 C1B C2B C3B' -102(2) . . . .
O2B C1B C2B C3B 43.4(15) . . . .
O1B C1B C2B C3B -133.0(13) . . . .
Dy1 C1B C2B C3B -51(3) . . . .
C3B' C2B C3B C4B -48.4(16) . . . .
C1B C2B C3B C4B -147.3(14) . . . .
Dy1 O2C C1C O1C 3.7(8) 3_657 . . .
Dy1 O2C C1C C2C 169.9(10) 3_657 . . .
Dy1 O2C C1C C2C' -161.4(10) 3_657 . . .
Dy1 O1C C1C O2C -158.3(5) . . . .
Dy1 O1C C1C O2C -3.6(8) 3_657 . . .
Dy1 O1C C1C C2C 35.4(15) . . . .
Dy1 O1C C1C C2C -169.9(10) 3_657 . . .
Dy1 O1C C1C C2C' 7.2(15) . . . .
Dy1 O1C C1C C2C' 161.9(10) 3_657 . . .
Dy1 O1C C1C Dy1 -154.7(9) . . . 3_657
O2C C1C C2C C3C 106.0(16) . . . .
O1C C1C C2C C3C -87.5(16) . . . .
C2C' C1C C2C C3C 6(2) . . . .
C1C C2C C3C C4C -72(3) . . . .
O2C C1C C2C' C3C' 86(2) . . . .
O1C C1C C2C' C3C' -79(2) . . . .
C2C C1C C2C' C3C' -179(4) . . . .
Dy1 C1C C2C' C3C' 1(4) 3_657 . . .
C1C C2C' C3C' C4C' -75(4) . . . .
